data_4511432
loop_
_publ_author_name
'Sakurai, Rumiko'
'Yuzawa, Atsushi'
'Sakai, Kenichi'
'Hirayama, Noriaki'

_publ_section_title
;
 Dielectrically Controlled Enantiomeric Resolution (DCR) of (R)- and
 (S)-2-Methylpyrrolidine by (R,R)-Tartaric Acid
;
_journal_issue 7
_journal_name_full 'Crystal Growth &amp; Design'
_journal_page_first 1606
_journal_paper_doi 10.1021/cg060041s
_journal_volume 6
_journal_year 2006
_chemical_formula_moiety 'C9 H19 N O7 '
_chemical_formula_sum 'C9 H19 N O7'
_chemical_formula_weight 253.25
_space_group_IT_number 19
_symmetry_cell_setting orthorhombic
_symmetry_Int_Tables_number 19
_symmetry_space_group_name_Hall 'P 2ac 2ab'
_symmetry_space_group_name_H-M 'P 21 21 21'
_cell_angle_alpha 90.0000
_cell_angle_beta 90.0000
_cell_angle_gamma 90.0000
_cell_formula_units_Z 4
_cell_length_a 7.322(4)
_cell_length_b 7.666(5)
_cell_length_c 21.706(12)
_cell_measurement_reflns_used 4613
_cell_measurement_temperature 293.1
_cell_measurement_theta_max 65.2
_cell_measurement_theta_min 6.4
_cell_volume 1218.4(12)
_computing_cell_refinement PROCESS-AUTO
_computing_data_collection PROCESS-AUTO
_computing_data_reduction CrystalStructure
_computing_publication_material 'CrystalStructure 3.7.0'
_computing_structure_refinement CRYSTALS
_computing_structure_solution SIR92
_diffrn_detector_area_resol_mean 10.00
_diffrn_measured_fraction_theta_full 0.949
_diffrn_measured_fraction_theta_max 0.949
_diffrn_measurement_device_type 'Rigaku RAXIS-RAPID'
_diffrn_measurement_method \w
_diffrn_radiation_type 'Cu K\a'
_diffrn_radiation_wavelength 1.54187
_diffrn_reflns_av_R_equivalents 0.080
_diffrn_reflns_limit_h_max 8
_diffrn_reflns_limit_h_min -8
_diffrn_reflns_limit_k_max 8
_diffrn_reflns_limit_k_min -8
_diffrn_reflns_limit_l_max 25
_diffrn_reflns_limit_l_min -26
_diffrn_reflns_number 10428
_diffrn_reflns_theta_full 68.22
_diffrn_reflns_theta_max 68.22
_exptl_absorpt_coefficient_mu 1.029
_exptl_absorpt_correction_T_max 0.950
_exptl_absorpt_correction_T_min 0.515
_exptl_absorpt_correction_type multi-scan
_exptl_absorpt_process_details
;
    Higashi, T. (1995). Program for Absorption Correction.
    Rigaku Corporation, Tokyo, Japan.
;
_exptl_crystal_colour colorless
_exptl_crystal_density_diffrn 1.380
_exptl_crystal_density_method 'not measured'
_exptl_crystal_description platelet
_exptl_crystal_F_000 544.00
_exptl_crystal_size_max 0.25
_exptl_crystal_size_mid 0.15
_exptl_crystal_size_min 0.05
_refine_diff_density_max 0.25
_refine_diff_density_min -0.25
_refine_ls_extinction_coef -19(3)
_refine_ls_extinction_method 'Larson (1970) Crystallographic Computing eq. 22'
_refine_ls_goodness_of_fit_ref 0.843
_refine_ls_hydrogen_treatment mixed
_refine_ls_number_parameters 162
_refine_ls_number_reflns 673
_refine_ls_R_factor_gt 0.0577
_refine_ls_shift/su_max 0.0000
_refine_ls_structure_factor_coef Fsqd
_refine_ls_weighting_details 'w = 1/[0.0010Fo^2^ + 3.0000\s(Fo^2^) + 0.5000]/(4Fo^2^)'
_refine_ls_weighting_scheme calc
_refine_ls_wR_factor_ref 0.0989
_reflns_number_gt 665
_reflns_number_total 2105
_reflns_threshold_expression F^2^>2.0\s(F^2^)
_cod_data_source_file cg060041ssi20060122_090600.cif
_cod_data_source_block '_(S)-2-methylpyrrolidine:(R,R)-tartaric_acid:H2O'
_cod_original_cell_volume 1218.5(12)
_cod_original_formula_sum 'C9 H19 N O7 '
_cod_database_code 4511432

loop_
_symmetry_equiv_pos_site_id
_symmetry_equiv_pos_as_xyz
1 +X,+Y,+Z
2 1/2+X,1/2-Y,-Z
3 -X,1/2+Y,1/2-Z
4 1/2-X,-Y,1/2+Z

loop_
_atom_site_label
_atom_site_type_symbol
_atom_site_fract_x
_atom_site_fract_y
_atom_site_fract_z
_atom_site_U_iso_or_equiv
_atom_site_adp_type
_atom_site_occupancy
_atom_site_symmetry_multiplicity
_atom_site_calc_flag
_atom_site_refinement_flags
O(1) O 0.6190(7) 0.2628(6) 0.5805(2) 0.0442(17) Uani 1.00 1 d .
O(2) O 0.7575(8) 0.2905(7) 0.4894(2) 0.065(2) Uani 1.00 1 d .
O(3) O 0.6267(7) 0.6243(6) 0.4753(2) 0.0505(18) Uani 1.00 1 d .
O(4) O 0.8730(6) 0.6396(7) 0.5809(2) 0.0531(18) Uani 1.00 1 d .
O(6) O 0.4375(7) 0.8430(7) 0.5971(2) 0.0513(19) Uani 1.00 1 d .
O(5) O 0.7164(7) 0.9449(6) 0.5794(2) 0.0630(19) Uani 1.00 1 d .
O(7) O 0.2073(7) 0.5886(7) 0.6460(2) 0.072(2) Uani 1.00 1 d .
N(1) N 0.2421(9) 0.2225(9) 0.6394(3) 0.060(2) Uani 1.00 1 d .
C(1) C 0.3198(11) 0.1484(11) 0.6974(4) 0.052(2) Uani 1.00 1 d .
C(2) C 0.1536(18) 0.102(2) 0.7339(5) 0.128(5) Uani 1.00 1 d .
C(3) C 0.0015(17) 0.090(2) 0.6944(5) 0.128(5) Uani 1.00 1 d .
C(4) C 0.0399(13) 0.1855(13) 0.6377(4) 0.071(3) Uani 1.00 1 d .
C(5) C 0.4494(14) 0.2695(13) 0.7273(3) 0.082(3) Uani 1.00 1 d .
C(6) C 0.6659(11) 0.3519(11) 0.5316(4) 0.040(2) Uani 1.00 1 d .
C(7) C 0.5968(11) 0.5370(11) 0.5313(4) 0.044(2) Uani 1.00 1 d .
C(8) C 0.6782(10) 0.6400(11) 0.5857(4) 0.043(2) Uani 1.00 1 d .
C(9) C 0.6003(11) 0.8245(10) 0.5883(4) 0.043(2) Uani 1.00 1 d .
H(1) H 0.3813 0.0417 0.6875 0.063 Uiso 1.00 1 c R
H(2) H 0.1691 0.0002 0.7573 0.157 Uiso 1.00 1 c R
H(3) H 0.1313 0.1989 0.7615 0.157 Uiso 1.00 1 c R
H(4) H -0.0149 -0.0279 0.6837 0.160 Uiso 1.00 1 c R
H(5) H -0.1062 0.1359 0.7123 0.160 Uiso 1.00 1 c R
H(6) H 0.0116 0.1179 0.6018 0.088 Uiso 1.00 1 c R
H(7) H -0.0243 0.2910 0.6367 0.088 Uiso 1.00 1 c R
H(8) H 0.3825 0.3386 0.7561 0.103 Uiso 1.00 1 c R
H(9) H 0.5424 0.2075 0.7486 0.103 Uiso 1.00 1 c R
H(10) H 0.5031 0.3433 0.6974 0.102 Uiso 1.00 1 c R
H(12) H 0.6478 0.5837 0.6229 0.051 Uiso 1.00 1 c R
H(11) H 0.4703 0.5347 0.5376 0.053 Uiso 1.00 1 c R
H(13) H 0.3134 0.1777 0.6053 0.071 Uiso 1.00 1 c R
H(14) H 0.2498 0.3505 0.6384 0.072 Uiso 1.00 1 c R
H(16) H 0.9216 0.7388 0.5627 0.064 Uiso 1.00 1 c R
H(15) H 0.7597 0.6053 0.4579 0.061 Uiso 1.00 1 c R
H(17) H 0.6832 0.1382 0.5832 0.053 Uiso 1.00 1 c R
H(18) H 0.2789 0.6661 0.6289 0.087 Uiso 1.00 1 c R
H(19) H 0.1670 0.5453 0.6060 0.087 Uiso 1.00 1 c R

loop_
_atom_site_aniso_label
_atom_site_aniso_U_11
_atom_site_aniso_U_22
_atom_site_aniso_U_33
_atom_site_aniso_U_12
_atom_site_aniso_U_13
_atom_site_aniso_U_23
O(1) 0.047(3) 0.036(3) 0.050(3) 0.004(3) -0.001(3) -0.005(3)
O(2) 0.072(4) 0.074(4) 0.047(3) 0.029(4) 0.018(3) 0.001(3)
O(3) 0.048(3) 0.052(3) 0.052(3) 0.011(3) 0.008(3) 0.020(3)
O(4) 0.029(3) 0.038(3) 0.093(4) -0.000(2) -0.008(3) 0.008(3)
O(6) 0.033(3) 0.052(3) 0.069(3) 0.009(3) 0.005(2) 0.004(3)
O(5) 0.038(3) 0.032(2) 0.119(5) -0.006(3) -0.001(4) 0.009(3)
O(7) 0.057(4) 0.078(4) 0.082(4) -0.006(4) -0.019(3) 0.024(3)
N(1) 0.045(4) 0.080(5) 0.054(4) -0.012(5) -0.008(4) -0.006(5)
C(1) 0.049(5) 0.049(5) 0.057(5) -0.000(5) -0.009(5) -0.005(5)
C(2) 0.091(9) 0.189(15) 0.105(9) -0.064(11) -0.009(9) 0.039(10)
C(3) 0.061(7) 0.217(16) 0.107(10) -0.022(11) 0.014(8) 0.020(12)
C(4) 0.049(5) 0.089(8) 0.075(6) -0.026(6) -0.017(5) 0.010(6)
C(5) 0.101(9) 0.090(7) 0.055(6) -0.015(8) -0.023(6) 0.018(7)
C(6) 0.038(5) 0.040(5) 0.040(5) -0.002(4) -0.003(4) 0.006(5)
C(7) 0.032(4) 0.035(4) 0.067(6) -0.000(4) -0.000(5) 0.013(5)
C(8) 0.034(4) 0.037(5) 0.057(6) 0.002(4) 0.013(4) 0.014(5)
C(9) 0.036(5) 0.031(5) 0.061(6) 0.002(4) -0.001(4) 0.002(4)

loop_
_atom_type_symbol
_atom_type_description
_atom_type_scat_dispersion_real
_atom_type_scat_dispersion_imag
_atom_type_scat_source
C C 0.018 0.009
;
International Tables for Crystallography
(1992, Vol. C, Tables 4.2.6.8 and 6.1.1.4)
;
H H 0.000 0.000
;
International Tables for Crystallography
(1992, Vol. C, Table 6.1.1.4)
;
N N 0.031 0.018
;
International Tables for Crystallography
(1992, Vol. C, Tables 4.2.6.8 and 6.1.1.4)
;
O O 0.049 0.032
;
International Tables for Crystallography
(1992, Vol. C, Tables 4.2.6.8 and 6.1.1.4)
;

loop_
_geom_angle_atom_site_label_1
_geom_angle_atom_site_label_2
_geom_angle_atom_site_label_3
_geom_angle
C(1) N(1) C(4) 108.9(6)
N(1) C(1) C(2) 103.1(7)
N(1) C(1) C(5) 112.1(7)
C(2) C(1) C(5) 116.2(8)
C(1) C(2) C(3) 109.6(9)
C(2) C(3) C(4) 109.2(11)
N(1) C(4) C(3) 105.2(8)
O(1) C(6) O(2) 123.2(7)
O(1) C(6) C(7) 114.0(7)
O(2) C(6) C(7) 122.8(7)
O(3) C(7) C(6) 113.6(7)
O(3) C(7) C(8) 111.0(6)
C(6) C(7) C(8) 110.5(7)
O(4) C(8) C(7) 109.2(6)
O(4) C(8) C(9) 112.2(6)
C(7) C(8) C(9) 111.0(6)
O(6) C(9) O(5) 126.6(7)
O(6) C(9) C(8) 118.7(7)
O(5) C(9) C(8) 114.7(7)
C(6) O(1) H(17) 113.4
C(7) O(3) H(15) 112.9
C(8) O(4) H(16) 114.3
H(18) O(7) H(19) 92.0
C(1) N(1) H(13) 107.7
C(1) N(1) H(14) 112.2
C(4) N(1) H(13) 116.3
C(4) N(1) H(14) 104.1
H(13) N(1) H(14) 107.7
N(1) C(1) H(1) 108.4
C(2) C(1) H(1) 107.2
C(5) C(1) H(1) 109.4
C(1) C(2) H(2) 112.8
C(1) C(2) H(3) 106.2
C(3) C(2) H(2) 112.0
C(3) C(2) H(3) 107.0
H(2) C(2) H(3) 108.9
C(2) C(3) H(4) 108.2
C(2) C(3) H(5) 112.6
C(4) C(3) H(4) 107.5
C(4) C(3) H(5) 108.5
H(4) C(3) H(5) 110.6
N(1) C(4) H(6) 109.5
N(1) C(4) H(7) 109.3
C(3) C(4) H(6) 111.8
C(3) C(4) H(7) 111.0
H(6) C(4) H(7) 109.9
C(1) C(5) H(8) 107.9
C(1) C(5) H(9) 111.1
C(1) C(5) H(10) 110.0
H(8) C(5) H(9) 109.0
H(8) C(5) H(10) 109.3
H(9) C(5) H(10) 109.6
O(3) C(7) H(11) 106.8
C(6) C(7) H(11) 108.3
C(8) C(7) H(11) 106.3
O(4) C(8) H(12) 107.3
C(7) C(8) H(12) 109.3
C(9) C(8) H(12) 107.7

loop_
_geom_bond_atom_site_label_1
_geom_bond_atom_site_label_2
_geom_bond_distance
O(1) C(6) 1.308(10)
O(2) C(6) 1.229(10)
O(3) C(7) 1.405(10)
O(4) C(8) 1.430(9)
O(6) C(9) 1.216(10)
O(5) C(9) 1.269(9)
N(1) C(1) 1.493(11)
N(1) C(4) 1.508(11)
C(1) C(2) 1.496(15)
C(1) C(5) 1.477(13)
C(2) C(3) 1.408(17)
C(3) C(4) 1.459(17)
C(6) C(7) 1.506(12)
C(7) C(8) 1.541(12)
C(8) C(9) 1.526(11)
O(1) H(17) 1.067
O(3) H(15) 1.055
O(4) H(16) 0.928
O(7) H(18) 0.875
O(7) H(19) 0.975
N(1) H(13) 0.970
N(1) H(14) 0.984
C(1) H(1) 0.958
C(2) H(2) 0.936
C(2) H(3) 0.971
C(3) H(4) 0.939
C(3) H(5) 0.947
C(4) H(6) 0.959
C(4) H(7) 0.936
C(5) H(8) 0.955
C(5) H(9) 0.951
C(5) H(10) 0.948
C(7) H(11) 0.936
C(8) H(12) 0.942

loop_
_geom_torsion_atom_site_label_1
_geom_torsion_atom_site_label_2
_geom_torsion_atom_site_label_3
_geom_torsion_atom_site_label_4
_geom_torsion
C(1) N(1) C(4) C(3) -0.2(8)
C(4) N(1) C(1) C(2) -11.0(10)
C(4) N(1) C(1) C(5) -136.7(7)
N(1) C(1) C(2) C(3) 19.1(14)
C(5) C(1) C(2) C(3) 142.1(11)
C(1) C(2) C(3) C(4) -20.3(16)
C(2) C(3) C(4) N(1) 12.5(14)
O(1) C(6) C(7) O(3) -172.0(6)
O(1) C(6) C(7) C(8) 62.5(9)
O(2) C(6) C(7) O(3) 7.7(11)
O(2) C(6) C(7) C(8) -117.7(9)
O(3) C(7) C(8) O(4) -67.6(8)
O(3) C(7) C(8) C(9) 56.6(8)
C(6) C(7) C(8) O(4) 59.3(8)
C(6) C(7) C(8) C(9) -176.5(6)
O(4) C(8) C(9) O(6) -174.5(7)
O(4) C(8) C(9) O(5) 7.0(10)
C(7) C(8) C(9) O(6) 63.1(10)
C(7) C(8) C(9) O(5) -115.5(8)
